data_7101047
loop_
_publ_author_name
'Klaus Muller-Buschbaum'
'Yassin Mokaddem'

_publ_section_title
;
3-Dimensional Networks of Lanthanide 1,2,4-Triazolates:
3-infinite[Yb(Tz)3] and 3-infinite[Eu2(Tz)5(TzH)2], the First 4f Networks
with Complete Nitrogen Coordination
;
_journal_name_full 'Chemical Communications'
_journal_paper_doi 10.1039/b601450j
_journal_year 2006
_chemical_formula_moiety '[Eu2(C2H2N3)5(C2H2N2NH)2]'
_chemical_formula_sum 'C14 H16 Eu2 N21'
_chemical_formula_weight 782.38
_chemical_melting_point ?
_chemical_name_common
;
Pentakis-(1,2,4-triazolato)-bis-(1,2,4-triazole)-bis-
europium(II/III)
;
_space_group_IT_number 43
_symmetry_cell_setting orthorhombic
_symmetry_space_group_name_Hall 'F 2 -2d'
_symmetry_space_group_name_H-M 'F d d 2'
_cell_angle_alpha 90.00
_cell_angle_beta 90.00
_cell_angle_gamma 90.00
_cell_formula_units_Z 32
_cell_length_a 20.124(4)
_cell_length_b 20.109(4)
_cell_length_c 44.699(14)
_cell_measurement_temperature 170(2)
_cell_volume 18089(8)
_diffrn_ambient_temperature 170(2)
_exptl_crystal_density_diffrn 2.292
_cod_depositor_comments
;
The following automatic conversions were performed:

'_chemical_melting_point' value 'none' was changed to '?' - the value
is undefined or not given.

Automatic conversion script
Id: cif_fix_values 1646 2011-03-28 12:23:43Z adriana 
;
_cod_database_code 7101047

loop_
_symmetry_equiv_pos_as_xyz
'x, y, z'
'-x, -y, z'
'-x+1/4, y+1/4, z+1/4'
'x+1/4, -y+1/4, z+1/4'
'x, y+1/2, z+1/2'
'-x, -y+1/2, z+1/2'
'-x+1/4, y+3/4, z+3/4'
'x+1/4, -y+3/4, z+3/4'
'x+1/2, y, z+1/2'
'-x+1/2, -y, z+1/2'
'-x+3/4, y+1/4, z+3/4'
'x+3/4, -y+1/4, z+3/4'
'x+1/2, y+1/2, z'
'-x+1/2, -y+1/2, z'
'-x+3/4, y+3/4, z+1/4'
'x+3/4, -y+3/4, z+1/4'

loop_
_atom_site_label
_atom_site_type_symbol
_atom_site_fract_x
_atom_site_fract_y
_atom_site_fract_z
_atom_site_U_iso_or_equiv
_atom_site_adp_type
_atom_site_occupancy
_atom_site_symmetry_multiplicity
_atom_site_calc_flag
_atom_site_refinement_flags
_atom_site_disorder_assembly
_atom_site_disorder_group
Eu1 Eu 0.28373(7) 0.46636(7) 0.17323(4) 0.0159(5) Uani 1 1 d U . .
Eu2 Eu 0.03368(14) 0.71603(13) 0.17329(7) 0.0273(7) Uani 1 1 d U . .
Eu3 Eu 0.0000 0.5000 0.29827(11) 0.028(3) Uani 1 2 d SU . .
Eu4 Eu 0.0000 0.5000 0.04809(18) 0.028(5) Uani 1 2 d SU . .
Eu5 Eu 0.5000 0.5000 0.04826(4) 0.0114(5) Uani 1 2 d SU . .
Eu6 Eu 0.5000 0.5000 0.29823(11) 0.012(3) Uani 1 2 d SU . .
N3 N 0.1263(11) 0.6261(11) 0.1729(12) 0.045(7) Uani 1 1 d GU . .
C2 C 0.1942(11) 0.6364(11) 0.1727(10) 0.037(7) Uani 1 1 d GU . .
N1 N 0.2250(10) 0.5751(9) 0.1728(8) 0.029(4) Uani 1 1 d GU . .
N2 N 0.1761(9) 0.5268(9) 0.1731(8) 0.031(4) Uani 1 1 d GU . .
C1 C 0.1152(11) 0.5584(10) 0.1732(9) 0.027(6) Uani 1 1 d GU . .
H1 H 0.0730 0.5372 0.1734 0.033 Uiso 1 1 calc R . .
C3 C 0.4375(13) 0.3866(13) 0.1726(8) 0.020(5) Uani 1 1 d U . .
H3 H 0.4580 0.4291 0.1719 0.012 Uiso 1 1 calc R . .
N4 N 0.3701(15) 0.3783(15) 0.1729(12) 0.019(5) Uani 1 1 d U . .
C4 C 0.3626(14) 0.3122(14) 0.1719(9) 0.024(5) Uani 1 1 d U . .
H4 H 0.3200 0.2921 0.1705 0.017 Uiso 1 1 calc R . .
N5 N 0.4751(13) 0.3255(14) 0.1733(9) 0.028(5) Uani 1 1 d U . .
C5 C 0.221(2) 0.329(2) 0.1210(11) 0.042(8) Uani 1 1 d U . .
H5 H 0.2194 0.2846 0.1285 0.038 Uiso 1 1 calc R . .
N6 N 0.4222(12) 0.2731(12) 0.1731(8) 0.034(5) Uani 1 1 d U . .
C6 C 0.228(3) 0.414(3) 0.0952(16) 0.059(11) Uani 1 1 d U . .
H6 H 0.2324 0.4387 0.0773 0.070 Uiso 1 1 calc R . .
N7 N 0.236(2) 0.442(2) 0.1217(9) 0.030(5) Uani 1 1 d U . .
C7 C 0.426(2) 0.526(2) 0.1249(10) 0.028(7) Uani 1 1 d U . .
H7 H 0.4676 0.5305 0.1347 0.033 Uiso 1 1 calc R . .
N8 N 0.2336(15) 0.3829(15) 0.1383(7) 0.032(4) Uani 1 1 d U . .
C8 C 0.340(2) 0.519(2) 0.0966(11) 0.038(8) Uani 1 1 d U . .
H8 H 0.3114 0.5253 0.0798 0.045 Uiso 1 1 calc R . .
N9 N 0.211(3) 0.343(3) 0.0945(16) 0.062(13) Uani 1 1 d U . .
C9 H 0.177(2) 0.346(3) 0.2057(12) 0.043(9) Uani 1 1 d U . .
N10 N 0.320(2) 0.504(2) 0.1232(10) 0.032(5) Uani 1 1 d U . .
C10 C 0.253(3) 0.377(3) 0.2369(16) 0.058(12) Uani 1 1 d U . .
H10 H 0.2803 0.4078 0.2471 0.069 Uiso 1 1 calc R . .
N11 N 0.3700(16) 0.5178(16) 0.1396(8) 0.033(5) Uani 1 1 d U . .
C11 C 0.411(2) 0.567(2) 0.2064(12) 0.033(8) Uani 1 1 d U . .
H11 H 0.4116 0.5975 0.1901 0.040 Uiso 1 1 calc R . .
N12 N 0.4198(14) 0.5277(15) 0.0964(7) 0.017(5) Uani 1 1 d U . .
C12 C 0.387(2) 0.487(2) 0.2372(11) 0.040(8) Uani 1 1 d U . .
H12 H 0.3636 0.4518 0.2467 0.048 Uiso 1 1 calc R . .
N13 N 0.2339(15) 0.3806(14) 0.2072(7) 0.026(4) Uani 1 1 d U . .
C13 C 0.169(9) 0.785(9) 0.122(5) 0.05(5) Uani 1 1 d U . .
H13 H 0.2100 0.8009 0.1294 0.061 Uiso 1 1 calc R . .
N14 N 0.178(2) 0.309(2) 0.2300(11) 0.035(8) Uani 1 1 d U . .
C14 C 0.098(6) 0.768(6) 0.095(3) 0.08(2) Uani 1 1 d U . .
H14 H 0.0746 0.7667 0.0764 0.091 Uiso 1 1 calc R . .
N15 N 0.2242(15) 0.3196(15) 0.2495(7) 0.022(5) Uani 1 1 d U . .
C15 C -0.039(4) 0.573(4) 0.1261(17) 0.054(13) Uani 1 1 d U . .
H15 H -0.0557 0.5322 0.1338 0.065 Uiso 1 1 calc R . .
N16 N 0.3679(13) 0.5150(13) 0.2086(6) 0.014(4) Uani 1 1 d U . .
C16 C -0.015(3) 0.661(3) 0.0937(13) 0.055(9) Uani 1 1 d U . .
H16 H -0.0191 0.6887 0.0767 0.066 Uiso 1 1 calc R . .
N17 N 0.449(2) 0.571(2) 0.2286(12) 0.051(9) Uani 1 1 d U . .
C17 C -0.075(3) 0.591(3) 0.2068(16) 0.062(13) Uani 1 1 d U . .
N18 N 0.443(2) 0.520(2) 0.2494(10) 0.050(7) Uani 1 1 d U . .
C18 C 0.003(3) 0.623(3) 0.2380(14) 0.061(11) Uani 1 1 d U . .
H18 H 0.0423 0.6455 0.2449 0.074 Uiso 1 1 calc R . .
N19 N 0.065(3) 0.756(3) 0.1219(14) 0.064(10) Uani 1 1 d U . .
C19 C 0.199(3) 0.820(3) 0.2315(15) 0.058(12) Uani 1 1 d U . .
H19 H 0.2236 0.8588 0.2364 0.069 Uiso 1 1 calc R . .
N20 N 0.118(3) 0.770(3) 0.1411(16) 0.063(11) Uani 1 1 d U . .
C20 C 0.146(4) 0.735(4) 0.2362(17) 0.069(15) Uani 1 1 d U . .
H20 H 0.1284 0.6963 0.2451 0.083 Uiso 1 1 calc R . .
N21 N 0.1600(18) 0.7786(18) 0.0947(9) 0.033(7) Uani 1 1 d U . .
N22 N 0.003(6) 0.676(7) 0.124(3) 0.08(2) Uani 1 1 d U . .
N23 N -0.021(4) 0.635(4) 0.1431(19) 0.069(12) Uani 1 1 d U . .
C23 C 0.392(3) 0.364(2) 0.0530(12) 0.042(9) Uani 1 1 d U . .
H23 H 0.3776 0.3840 0.0350 0.048 Uiso 1 1 calc R . .
N24 N -0.026(4) 0.589(4) 0.097(2) 0.072(16) Uani 1 1 d U . .
C24 C 0.3949(17) 0.3011(17) 0.0909(8) 0.029(6) Uani 1 1 d U . .
H24 H 0.3850 0.2673 0.1050 0.023 Uiso 1 1 calc R . .
N25 N -0.016(3) 0.634(3) 0.2083(16) 0.056(11) Uani 1 1 d U . .
C25 C 0.4037(19) 0.300(2) 0.2541(9) 0.036(7) Uani 1 1 d U . .
H25 H 0.3991 0.2701 0.2379 0.031 Uiso 1 1 calc R . .
N26 N -0.078(3) 0.553(3) 0.2301(14) 0.049(11) Uani 1 1 d U . .
C26 C 0.386(2) 0.360(2) 0.2935(11) 0.031(8) Uani 1 1 d U . .
H26 H 0.3675 0.3745 0.3118 0.037 Uiso 1 1 calc R . .
N27 N -0.026(3) 0.587(3) 0.2557(14) 0.059(11) Uani 1 1 d U . .
C27 C 0.4501(17) 0.6615(16) 0.3423(8) 0.076(12) Uani 1 1 d GU . .
N40 N 0.4492(17) 0.6199(16) 0.3168(8) 0.082(14) Uani 1 1 d GU . .
C28 C 0.3862(15) 0.6261(14) 0.3030(7) 0.06(3) Uani 1 1 d GU . .
N42 N 0.3480(15) 0.6716(14) 0.3201(7) 0.06(3) Uani 1 1 d GU . .
N41 N 0.3875(16) 0.6934(15) 0.3444(7) 0.091(19) Uani 1 1 d GU . .
N28 N 0.1193(16) 0.7635(15) 0.2063(7) 0.058(11) Uani 1 1 d GU . .
N29 N 0.1665(18) 0.8138(14) 0.2082(7) 0.066(14) Uani 1 1 d GU . .
N30 N 0.1955(14) 0.7680(14) 0.2483(6) 0.062(11) Uani 1 1 d GU . .
N33 N 0.1304(19) 0.3095(19) 0.0248(9) 0.062(18) Uani 1 1 d GU . .
C22 C 0.1182(17) 0.3613(17) 0.0443(8) 0.098(18) Uani 1 1 d GU . .
N31 N 0.0643(17) 0.3963(18) 0.0336(8) 0.14(3) Uani 1 1 d GU . .
N32 N 0.0431(19) 0.3662(19) 0.0076(9) 0.126(19) Uani 1 1 d GU . .
C21 C 0.084(2) 0.313(2) 0.0021(9) 0.088(15) Uani 1 1 d GU . .
H21 H 0.0807 0.2829 -0.0143 0.105 Uiso 1 1 calc R . .
N34 N 0.358(2) 0.316(2) 0.0670(12) 0.063(9) Uani 1 1 d U . .
N35 N 0.4489(17) 0.3799(17) 0.0662(8) 0.020(6) Uani 1 1 d U . .
N36 N 0.4523(16) 0.3439(16) 0.0920(8) 0.021(6) Uani 1 1 d U . .
N37 N 0.431(2) 0.393(2) 0.2782(11) 0.047(8) Uani 1 1 d U . .
N38 N 0.446(3) 0.352(3) 0.2555(14) 0.055(12) Uani 1 1 d U . .
N39 N 0.3698(16) 0.2994(16) 0.2792(8) 0.024(6) Uani 1 1 d U . .

loop_
_atom_site_aniso_label
_atom_site_aniso_U_11
_atom_site_aniso_U_22
_atom_site_aniso_U_33
_atom_site_aniso_U_23
_atom_site_aniso_U_13
_atom_site_aniso_U_12
Eu1 0.0104(7) 0.0285(7) 0.0169(9) 0.0001(7) 0.0004(7) -0.0048(5)
Eu2 0.0299(14) 0.0247(14) 0.0274(12) 0.0007(12) 0.0011(12) 0.0061(12)
Eu3 0.022(5) 0.020(5) 0.0221(18) 0.000 0.000 0.010(5)
Eu4 0.020(12) 0.021(13) 0.033(4) 0.000 0.000 0.010(10)
Eu5 0.0120(8) 0.0113(8) 0.0140(10) 0.000 0.000 -0.0003(7)
Eu6 0.027(5) 0.025(5) 0.0128(17) 0.000 0.000 -0.009(5)
N3 0.042(11) 0.042(11) 0.05(2) -0.008(16) 0.003(17) 0.013(10)
C2 0.031(11) 0.036(9) 0.04(2) 0.00(2) -0.01(2) 0.023(8)
N1 0.050(8) 0.045(7) 0.047(13) 0.009(10) -0.003(11) 0.011(6)
N2 0.036(7) 0.046(9) 0.012(13) 0.002(11) -0.005(10) 0.011(6)
C1 0.036(9) 0.029(10) 0.022(18) 0.00(2) -0.01(2) 0.021(8)
C3 0.022(8) 0.023(9) 0.027(13) 0.009(14) 0.001(11) -0.003(7)
N4 0.016(8) 0.015(8) 0.030(16) -0.002(10) 0.009(10) -0.001(8)
C4 0.025(9) 0.022(8) 0.035(14) 0.004(15) 0.000(15) -0.003(7)
N5 0.021(9) 0.021(12) 0.032(14) 0.012(15) 0.002(15) 0.012(8)
C5 0.05(2) 0.030(13) 0.056(18) -0.017(10) 0.001(12) -0.012(17)
N6 0.042(11) 0.019(8) 0.025(13) 0.002(13) -0.002(13) 0.011(7)
C6 0.09(3) 0.06(2) 0.028(12) -0.008(11) 0.00(2) -0.02(3)
N7 0.039(14) 0.026(11) 0.024(9) -0.003(8) -0.002(10) -0.008(11)
C7 0.028(12) 0.037(19) 0.020(11) -0.007(15) 0.013(8) 0.001(15)
N8 0.028(11) 0.041(9) 0.027(9) -0.001(7) -0.013(9) -0.006(8)
C8 0.020(11) 0.06(2) 0.035(11) 0.016(16) 0.016(9) -0.014(17)
N9 0.05(4) 0.09(2) 0.052(17) -0.032(17) 0.01(3) -0.06(3)
C9 0.03(2) 0.06(2) 0.05(2) 0.024(17) -0.015(16) -0.016(16)
N10 0.035(11) 0.033(13) 0.031(9) 0.005(10) 0.013(7) -0.007(10)
C10 0.05(3) 0.09(3) 0.040(18) 0.02(2) -0.01(2) -0.05(2)
N11 0.033(9) 0.039(13) 0.029(9) -0.006(10) 0.018(7) -0.009(8)
C11 0.04(2) 0.02(2) 0.04(2) -0.004(14) 0.002(14) -0.016(13)
N12 0.023(11) 0.016(12) 0.014(10) -0.004(10) 0.007(8) -0.014(11)
C12 0.06(2) 0.03(2) 0.031(19) -0.001(15) -0.001(14) -0.019(15)
N13 0.032(11) 0.020(10) 0.027(8) 0.014(8) -0.003(8) -0.007(8)
C13 0.05(3) 0.041(3) 0.06(2) -0.023(2) 0.03(3) -0.04(10)
N14 0.03(2) 0.06(2) 0.02(2) 0.009(15) 0.001(14) -0.027(14)
C14 0.06(3) 0.11(7) 0.055(17) -0.03(5) 0.03(2) 0.03(6)
N15 0.021(14) 0.036(13) 0.016(13) 0.009(10) -0.001(10) -0.005(11)
C15 0.05(4) 0.07(3) 0.05(2) 0.013(14) -0.03(3) 0.02(3)
N16 0.032(9) 0.017(11) 0.026(8) -0.007(8) 0.007(7) -0.007(7)
C16 0.02(3) 0.111(17) 0.025(13) 0.027(13) -0.01(2) 0.02(2)
N17 0.03(2) 0.06(2) 0.07(2) -0.006(15) -0.008(15) -0.024(16)
C17 0.03(3) 0.10(4) 0.05(3) 0.02(2) -0.01(2) 0.03(2)
N18 0.029(19) 0.063(18) 0.062(16) 0.007(11) -0.007(13) -0.004(16)
C18 0.06(3) 0.11(3) 0.02(2) -0.010(18) 0.007(19) 0.007(19)
N19 0.07(2) 0.08(2) 0.045(14) -0.001(18) 0.022(14) 0.034(19)
C19 0.08(3) 0.07(3) 0.02(3) -0.02(2) 0.02(2) 0.01(2)
N20 0.08(2) 0.06(2) 0.046(15) -0.01(2) 0.019(15) 0.03(2)
C20 0.07(4) 0.07(4) 0.06(4) -0.02(3) -0.01(3) 0.01(3)
N21 0.043(16) 0.032(17) 0.026(16) 0.003(15) 0.005(13) 0.026(14)
N22 0.06(5) 0.11(3) 0.061(12) 0.02(2) -0.04(3) 0.00(3)
N23 0.08(3) 0.08(3) 0.040(14) 0.012(17) -0.02(3) 0.02(2)
C23 0.05(2) 0.04(2) 0.05(2) -0.004(17) -0.010(16) -0.036(14)
N24 0.12(5) 0.04(2) 0.046(19) 0.004(16) -0.03(3) -0.03(3)
C24 0.026(15) 0.035(15) 0.031(16) 0.008(11) 0.005(11) -0.005(11)
N25 0.06(2) 0.07(3) 0.037(15) 0.003(19) -0.002(18) 0.027(18)
C25 0.040(17) 0.045(15) 0.021(16) -0.007(12) -0.006(13) 0.009(13)
N26 0.07(3) 0.05(3) 0.03(3) -0.005(17) -0.002(18) 0.029(18)
C26 0.051(19) 0.027(18) 0.02(2) -0.001(14) -0.009(15) -0.017(12)
N27 0.04(3) 0.10(3) 0.04(2) 0.013(16) -0.006(16) 0.03(2)
C27 0.08(3) 0.12(3) 0.03(3) 0.025(19) 0.00(2) -0.04(2)
N40 0.12(3) 0.08(2) 0.05(3) 0.03(2) -0.03(3) -0.01(2)
C28 0.05(6) 0.08(8) 0.07(8) 0.02(6) -0.05(5) -0.02(5)
N42 0.07(4) 0.06(7) 0.08(7) 0.00(5) -0.01(4) -0.05(5)
N41 0.06(4) 0.11(5) 0.10(5) 0.04(3) -0.04(3) -0.08(3)
N28 0.05(3) 0.09(2) 0.054(17) -0.030(17) 0.025(17) 0.028(17)
N29 0.07(4) 0.08(4) 0.04(3) -0.03(2) 0.02(2) 0.02(2)
N30 0.06(3) 0.05(3) 0.08(3) -0.003(19) -0.004(19) 0.02(2)
N33 0.03(4) 0.06(4) 0.07(5) -0.02(3) -0.02(3) -0.02(3)
C22 0.08(5) 0.13(4) 0.08(5) -0.01(3) 0.01(4) -0.07(3)
N31 0.14(6) 0.12(6) 0.15(7) -0.02(4) -0.02(4) -0.05(4)
N32 0.11(5) 0.15(5) 0.13(5) -0.01(3) -0.02(3) -0.02(3)
C21 0.07(4) 0.11(4) 0.08(4) 0.01(3) -0.04(3) -0.03(3)
N34 0.06(2) 0.07(2) 0.04(2) -0.004(17) -0.002(15) -0.044(15)
N35 0.034(13) 0.016(12) 0.017(15) 0.005(10) -0.010(12) -0.011(11)
N36 0.023(14) 0.020(14) 0.021(15) 0.008(10) -0.004(11) -0.009(11)
N37 0.04(2) 0.066(15) 0.03(2) -0.002(11) -0.006(16) -0.027(13)
N38 0.02(3) 0.06(3) 0.09(3) -0.013(18) 0.02(2) 0.009(19)
N39 0.030(15) 0.025(13) 0.023(16) -0.009(12) -0.002(11) 0.002(11)

loop_
_geom_bond_atom_site_label_1
_geom_bond_atom_site_label_2
_geom_bond_distance
_geom_bond_site_symmetry_2
_geom_bond_publ_flag
Eu1 N10 2.47(4) . ?
Eu1 N2 2.483(18) . ?
Eu1 N1 2.485(18) . ?
Eu1 N4 2.48(3) . ?
Eu1 N8 2.50(3) . ?
Eu1 N11 2.52(3) . ?
Eu1 N13 2.51(3) . ?
Eu1 N16 2.51(3) . ?
Eu1 N7 2.55(4) . ?
Eu2 N22 2.44(13) . ?
Eu2 N23 2.38(8) . ?
Eu2 N20 2.48(7) . ?
Eu2 N28 2.46(3) . ?
Eu2 N25 2.48(7) . ?
Eu2 N5 2.50(3) 13_455 ?
Eu2 N6 2.52(3) 13_455 ?
Eu2 N19 2.51(6) . ?
Eu2 N3 2.60(2) . ?
Eu3 N27 2.64(6) 2_565 ?
Eu3 N27 2.64(6) . ?
Eu3 N34 2.67(5) 16_455 ?
Eu3 N34 2.67(5) 3 ?
Eu3 N9 2.89(7) 3 ?
Eu3 N9 2.89(7) 16_455 ?
Eu3 N33 2.89(6) 16_455 ?
Eu3 N33 2.89(4) 3 ?
Eu4 N30 2.51(4) 12_464 ?
Eu4 N30 2.51(4) 7_544 ?
Eu4 N31 2.54(4) . ?
Eu4 N31 2.54(4) 2_565 ?
Eu4 N42 2.71(4) 7_544 ?
Eu4 N42 2.71(3) 12_464 ?
Eu4 N24 2.87(9) . ?
Eu4 N24 2.87(9) 2_565 ?
Eu5 N15 2.64(3) 8_554 ?
Eu5 N15 2.64(3) 11_554 ?
Eu5 N12 2.75(3) . ?
Eu5 N12 2.75(3) 2_665 ?
Eu5 N35 2.74(4) . ?
Eu5 N35 2.74(4) 2_665 ?
Eu5 N39 2.74(3) 11_554 ?
Eu5 N39 2.74(3) 8_554 ?
Eu6 N18 2.49(5) 2_665 ?
Eu6 N18 2.49(5) . ?
Eu6 N37 2.71(5) . ?
Eu6 N37 2.71(5) 2_665 ?
Eu6 N40 2.75(3) . ?
Eu6 N40 2.75(4) 2_665 ?
Eu6 N21 2.82(4) 15_545 ?
Eu6 N21 2.82(4) 4_565 ?
N3 C2 1.381(18) . ?
N3 C1 1.381(18) . ?
C2 N1 1.381(18) . ?
N1 N2 1.381(18) . ?
N2 C1 1.381(18) . ?
C3 N4 1.37(4) . ?
C3 N5 1.44(4) . ?
N4 C4 1.34(4) . ?
C4 N6 1.43(4) . ?
N5 N6 1.50(3) . ?
N5 Eu2 2.50(3) 13_545 ?
C5 N9 1.23(9) . ?
C5 N8 1.36(6) . ?
C5 C6 2.07(8) . ?
N6 Eu2 2.52(3) 13_545 ?
C6 N7 1.32(8) . ?
C6 N9 1.46(9) . ?
N7 N8 1.40(5) . ?
C7 N11 1.31(5) . ?
C7 N12 1.28(6) . ?
C8 N10 1.29(7) . ?
C8 N12 1.62(5) . ?
N9 Eu3 2.89(7) 7_544 ?
N14 N15 1.29(6) . ?
C9 N14 1.31(7) . ?
N10 N11 1.28(5) . ?
C10 N13 1.38(8) . ?
C10 N15 1.40(8) . ?
C11 N17 1.26(7) . ?
C11 N16 1.36(6) . ?
C12 N18 1.43(6) . ?
C12 N16 1.44(6) . ?
N13 C9 1.34(6) . ?
C13 N20 1.36(19) . ?
C13 N21 1.2(2) . ?
C14 N21 1.26(12) . ?
C14 N19 1.41(13) . ?
N15 Eu5 2.64(3) 15_545 ?
C15 N24 1.36(11) . ?
C15 N23 1.51(10) . ?
C16 N24 1.47(10) . ?
C16 N22 1.42(14) . ?
N17 N18 1.39(7) . ?
C17 N26 1.29(9) . ?
N26 N27 1.70(9) . ?
C18 N27 1.23(8) . ?
C18 N25 1.40(9) . ?
N19 N20 1.40(9) . ?
C19 N29 1.23(7) . ?
C19 N30 1.29(7) . ?
C19 C20 2.02(10) . ?
C20 N30 1.31(8) . ?
C20 N28 1.55(8) . ?
N21 Eu6 2.82(4) 11_554 ?
N22 N23 1.29(14) . ?
C23 N35 1.32(6) . ?
C23 N34 1.34(7) . ?
C24 N34 1.34(6) . ?
C24 N36 1.44(5) . ?
N25 C17 1.48(9) . ?
C25 N39 1.31(5) . ?
C25 N38 1.34(7) . ?
C26 N37 1.31(6) . ?
C26 N39 1.41(6) . ?
C27 N40 1.415(4) . ?
C27 N41 1.415(4) . ?
N40 C28 1.416(4) . ?
C28 N42 1.416(4) . ?
N42 N41 1.415(4) . ?
N42 Eu4 2.71(3) 3 ?
N28 N29 1.388(4) . ?
N30 Eu4 2.51(3) 3 ?
N33 C21 1.379(4) . ?
N33 C22 1.379(4) . ?
N33 Eu3 2.89(4) 7_544 ?
C22 N31 1.379(4) . ?
N31 N32 1.378(4) . ?
N32 C21 1.379(4) . ?
N34 Eu3 2.67(5) 7_544 ?
N35 N36 1.37(5) . ?
N37 N38 1.34(7) . ?
N39 Eu5 2.74(3) 15_545 ?
